data_7219979
loop_
_publ_author_name
'Lopez_Marzo, Adaris'
'Guerrero, Miguel'
'Font-Bardia, Merce'
'Calvet, Teresa'
'Pellicer, Eva'
'Baro, Dolors'
'Pons, Josefina'
'Sort, Jordi'

_publ_section_title
;
 New binuclear Copper(II) Coordination Polymer based on Mixed Pyrazolic
 and Oxalate Ligands: Structural Characterization and Mechanical
 Properties
;
_journal_name_full 'RSC Adv.'
_journal_paper_doi 10.1039/C5RA04028K
_journal_year 2015
_chemical_formula_moiety 'C8 H8 Cl Cu2 N4 O3'
_chemical_formula_sum 'C8 H8 Cl Cu2 N4 O3'
_chemical_formula_weight 370.71
_chemical_name_systematic
;
 ?
;
_space_group_crystal_system monoclinic
_space_group_IT_number 14
_space_group_name_Hall '-P 2ybc'
_space_group_name_H-M_alt 'P 1 21/c 1'
_symmetry_space_group_name_Hall '-P 2ybc'
_symmetry_space_group_name_H-M 'P 1 21/c 1'
_atom_sites_solution_hydrogens geom
_audit_creation_method SHELXL-97
_audit_update_record
;
2014-12-01 deposited with the CCDC.
2015-03-23 downloaded from the CCDC.
;
_cell_angle_alpha 90
_cell_angle_beta 99.869(3)
_cell_angle_gamma 90
_cell_formula_units_Z 4
_cell_length_a 10.5078(7)
_cell_length_b 9.1266(6)
_cell_length_c 11.7875(8)
_cell_measurement_reflns_used 9567
_cell_measurement_temperature 100(2)
_cell_measurement_theta_max 38.70
_cell_measurement_theta_min 2.84
_cell_volume 1113.70(13)
_computing_cell_refinement 'Bruker SAINT'
_computing_data_collection 'Bruker APEX2'
_computing_data_reduction 'Bruker SAINT'
_computing_molecular_graphics 'Bruker SHELXTL'
_computing_publication_material 'Bruker SHELXTL'
_computing_structure_refinement 'SHELXL-97 (Sheldrick 2008)'
_computing_structure_solution 'SHELXS-97 (Sheldrick 2008)'
_diffrn_ambient_temperature 100(2)
_diffrn_measured_fraction_theta_full 0.998
_diffrn_measured_fraction_theta_max 0.998
_diffrn_measurement_device_type 'D8 Venture'
_diffrn_measurement_method '\f and \w scans'
_diffrn_radiation_type MoK\a
_diffrn_radiation_wavelength 0.71073
_diffrn_reflns_av_R_equivalents 0.0344
_diffrn_reflns_av_unetI/netI 0.0224
_diffrn_reflns_Laue_measured_fraction_full 0.998
_diffrn_reflns_Laue_measured_fraction_max 0.998
_diffrn_reflns_limit_h_max 13
_diffrn_reflns_limit_h_min -13
_diffrn_reflns_limit_k_max 11
_diffrn_reflns_limit_k_min -11
_diffrn_reflns_limit_l_max 14
_diffrn_reflns_limit_l_min -14
_diffrn_reflns_number 13166
_diffrn_reflns_point_group_measured_fraction_full 0.998
_diffrn_reflns_point_group_measured_fraction_max 0.998
_diffrn_reflns_theta_full 25.242
_diffrn_reflns_theta_max 26.369
_diffrn_reflns_theta_min 2.839
_diffrn_source microfocus
_exptl_absorpt_coefficient_mu 4.062
_exptl_absorpt_correction_T_max 0.7485
_exptl_absorpt_correction_T_min 0.5316
_exptl_absorpt_correction_type multi-scan
_exptl_absorpt_process_details sadabs
_exptl_crystal_colour blue
_exptl_crystal_density_diffrn 2.211
_exptl_crystal_description prism
_exptl_crystal_F_000 732
_exptl_crystal_size_max 0.290
_exptl_crystal_size_mid 0.252
_exptl_crystal_size_min 0.145
_refine_diff_density_max 0.444
_refine_diff_density_min -0.412
_refine_diff_density_rms 0.081
_refine_ls_extinction_method none
_refine_ls_goodness_of_fit_ref 1.058
_refine_ls_hydrogen_treatment constr
_refine_ls_matrix_type full
_refine_ls_number_parameters 163
_refine_ls_number_reflns 2283
_refine_ls_number_restraints 54
_refine_ls_restrained_S_all 1.045
_refine_ls_R_factor_all 0.0232
_refine_ls_R_factor_gt 0.0208
_refine_ls_shift/su_max 0.001
_refine_ls_shift/su_mean 0.000
_refine_ls_structure_factor_coef Fsqd
_refine_ls_weighting_details
;
 w=1/[\s^2^(Fo^2^)+(0.0288P)^2^+0.9391P]
 where P=(Fo^2^+2Fc^2^)/3
;
_refine_ls_weighting_scheme calc
_refine_ls_wR_factor_gt 0.0545
_refine_ls_wR_factor_ref 0.0559
_reflns_Friedel_coverage 0.000
_reflns_number_gt 2121
_reflns_number_total 2283
_reflns_threshold_expression 'I > 2\s(I)'
_cod_data_source_file c5ra04028k2.cif
_cod_data_source_block mo_C20SB15_0m_a
_cod_database_code 7219979
_shelx_space_group_comment
;
The symmetry employed for this shelxl refinement is uniquely defined
by the following loop, which should always be used as a source of
symmetry information in preference to the above space-group names.
They are only intended as comments.
;

loop_
_space_group_symop_operation_xyz
'x, y, z'
'-x, y+1/2, -z+1/2'
'-x, -y, -z'
'x, -y-1/2, z-1/2'

loop_
_atom_site_label
_atom_site_type_symbol
_atom_site_fract_x
_atom_site_fract_y
_atom_site_fract_z
_atom_site_U_iso_or_equiv
_atom_site_adp_type
_atom_site_occupancy
_atom_site_site_symmetry_order
_atom_site_calc_flag
_atom_site_refinement_flags_posn
_atom_site_refinement_flags_adp
Cu1 Cu 0.78027(2) 0.72579(3) 0.44131(2) 0.01559(8) Uani 1 1 d . U
Cu2 Cu 0.63017(3) 0.62819(3) 0.17821(2) 0.01733(9) Uani 1 1 d . U
Cl1 Cl 0.85505(5) 0.88747(5) 0.58187(4) 0.02105(12) Uani 1 1 d . U
O1 O 0.71650(15) 0.57374(15) 0.33045(12) 0.0195(3) Uani 1 1 d . U
O2 O 0.59293(15) 0.42632(15) 0.12380(12) 0.0193(3) Uani 1 1 d . U
O3 O 0.47758(15) 0.31381(16) -0.02837(12) 0.0206(3) Uani 1 1 d . U
N1 N 0.64127(17) 0.83043(19) 0.22544(14) 0.0167(3) Uani 1 1 d . U
N2 N 0.70949(17) 0.87222(18) 0.32907(15) 0.0177(4) Uani 1 1 d . U
N3 N 0.84438(17) 0.55525(19) 0.53232(15) 0.0181(4) Uani 1 1 d . U
N4 N 0.82086(18) 0.42629(19) 0.47708(15) 0.0197(4) Uani 1 1 d . U
C1 C 0.5954(2) 0.9505(2) 0.16782(17) 0.0187(4) Uani 1 1 d . U
H1 H 0.5446 0.9511 0.0929 0.022 Uiso 1 1 calc R U
C2 C 0.6327(2) 1.0743(2) 0.23319(19) 0.0226(4) Uani 1 1 d . U
H2 H 0.6137 1.1738 0.2137 0.027 Uiso 1 1 calc R U
C3 C 0.7044(2) 1.0190(2) 0.33369(19) 0.0232(5) Uani 1 1 d . U
H3 H 0.7442 1.0768 0.3969 0.028 Uiso 1 1 calc R U
C4 C 0.9117(2) 0.5237(2) 0.63629(18) 0.0215(4) Uani 1 1 d . U
H4 H 0.9414 0.5938 0.6945 0.026 Uiso 1 1 calc R U
C5 C 0.9320(2) 0.3735(2) 0.64682(19) 0.0251(5) Uani 1 1 d . U
H5 H 0.9771 0.3221 0.7116 0.030 Uiso 1 1 calc R U
C6 C 0.8729(2) 0.3150(2) 0.5436(2) 0.0268(5) Uani 1 1 d . U
H6 H 0.8696 0.2142 0.5232 0.032 Uiso 1 1 calc R U
C7 C 0.7494(2) 0.4297(2) 0.35729(18) 0.0207(4) Uani 1 1 d . U
H7A H 0.8042 0.3908 0.3038 0.025 Uiso 1 1 calc R U
H7B H 0.6706 0.3685 0.3506 0.025 Uiso 1 1 calc R U
C8 C 0.5203(2) 0.4251(2) 0.02767(17) 0.0180(4) Uani 1 1 d . U

loop_
_atom_site_aniso_label
_atom_site_aniso_U_11
_atom_site_aniso_U_22
_atom_site_aniso_U_33
_atom_site_aniso_U_23
_atom_site_aniso_U_13
_atom_site_aniso_U_12
Cu1 0.02164(15) 0.01305(14) 0.00977(13) -0.00087(9) -0.00385(10) -0.00130(9)
Cu2 0.02741(16) 0.01121(13) 0.00977(13) -0.00070(9) -0.00699(10) -0.00088(9)
Cl1 0.0285(3) 0.0173(2) 0.0140(2) -0.00316(18) -0.00576(19) -0.00217(19)
O1 0.0301(8) 0.0118(7) 0.0126(7) -0.0009(5) -0.0076(6) -0.0005(6)
O2 0.0289(8) 0.0137(7) 0.0115(7) 0.0002(5) -0.0076(6) -0.0010(6)
O3 0.0325(8) 0.0123(7) 0.0131(7) -0.0013(6) -0.0075(6) -0.0011(6)
N1 0.0215(9) 0.0148(8) 0.0118(8) -0.0017(6) -0.0030(6) -0.0009(7)
N2 0.0246(9) 0.0147(8) 0.0112(8) -0.0025(6) -0.0037(7) -0.0022(7)
N3 0.0243(9) 0.0145(8) 0.0136(8) -0.0020(6) -0.0025(7) -0.0012(7)
N4 0.0240(9) 0.0160(8) 0.0156(8) -0.0011(7) -0.0066(7) -0.0007(7)
C1 0.0235(10) 0.0173(10) 0.0134(9) 0.0010(8) -0.0019(8) -0.0003(8)
C2 0.0331(12) 0.0140(10) 0.0190(10) -0.0005(8) -0.0001(9) -0.0001(9)
C3 0.0353(13) 0.0138(10) 0.0179(10) -0.0026(8) -0.0029(9) -0.0031(9)
C4 0.0255(11) 0.0231(11) 0.0131(9) -0.0006(8) -0.0046(8) -0.0017(9)
C5 0.0295(12) 0.0238(11) 0.0179(10) 0.0063(9) -0.0073(9) 0.0009(9)
C6 0.0346(13) 0.0162(10) 0.0247(11) 0.0027(9) -0.0087(10) 0.0002(9)
C7 0.0285(11) 0.0161(10) 0.0137(10) -0.0017(8) -0.0070(8) 0.0014(8)
C8 0.0248(11) 0.0138(10) 0.0135(9) 0.0017(8) -0.0018(8) 0.0003(8)

loop_
_atom_type_symbol
_atom_type_description
_atom_type_scat_dispersion_real
_atom_type_scat_dispersion_imag
_atom_type_scat_source
C C 0.0033 0.0016 'International Tables Vol C Tables 4.2.6.8 and 6.1.1.4'
H H 0.0000 0.0000 'International Tables Vol C Tables 4.2.6.8 and 6.1.1.4'
N N 0.0061 0.0033 'International Tables Vol C Tables 4.2.6.8 and 6.1.1.4'
Cl Cl 0.1484 0.1585 'International Tables Vol C Tables 4.2.6.8 and 6.1.1.4'
Cu Cu 0.3201 1.2651 'International Tables Vol C Tables 4.2.6.8 and 6.1.1.4'
O O 0.0106 0.0060 'International Tables Vol C Tables 4.2.6.8 and 6.1.1.4'

loop_
_geom_angle_atom_site_label_1
_geom_angle_atom_site_label_2
_geom_angle_atom_site_label_3
_geom_angle
_geom_angle_site_symmetry_3
N2 Cu1 N3 170.20(7) .
N2 Cu1 O1 89.18(7) .
N3 Cu1 O1 81.17(7) .
N2 Cu1 Cl1 95.45(5) .
N3 Cu1 Cl1 94.26(5) .
O1 Cu1 Cl1 175.08(5) .
N1 Cu2 O1 89.00(7) .
N1 Cu2 O2 172.05(7) .
O1 Cu2 O2 95.59(6) .
N1 Cu2 O3 89.92(7) 3_665
O1 Cu2 O3 173.46(7) 3_665
O2 Cu2 O3 84.78(6) 3_665
C7 O1 Cu2 121.09(12) .
C7 O1 Cu1 118.76(12) .
Cu2 O1 Cu1 119.57(7) .
C8 O2 Cu2 111.05(13) .
C8 O3 Cu2 110.41(13) 3_665
C1 N1 N2 108.37(16) .
C1 N1 Cu2 129.88(14) .
N2 N1 Cu2 121.65(13) .
C3 N2 N1 107.31(17) .
C3 N2 Cu1 132.40(15) .
N1 N2 Cu1 120.09(13) .
C4 N3 N4 106.22(17) .
C4 N3 Cu1 139.19(15) .
N4 N3 Cu1 114.53(13) .
C6 N4 N3 110.86(17) .
C6 N4 C7 131.48(18) .
N3 N4 C7 117.62(16) .
N1 C1 C2 110.08(18) .
C3 C2 C1 103.84(18) .
N2 C3 C2 110.40(19) .
N3 C4 C5 110.07(19) .
C6 C5 C4 105.4(2) .
N4 C6 C5 107.5(2) .
O1 C7 N4 107.69(16) .
O3 C8 O2 126.28(19) .
O3 C8 C8 116.6(2) 3_665
O2 C8 C8 117.1(2) 3_665

loop_
_geom_bond_atom_site_label_1
_geom_bond_atom_site_label_2
_geom_bond_distance
_geom_bond_site_symmetry_2
Cu1 N2 1.9371(17) .
Cu1 N3 1.9441(18) .
Cu1 O1 1.9448(14) .
Cu1 Cl1 2.2569(5) .
Cu2 N1 1.9257(17) .
Cu2 O1 1.9318(14) .
Cu2 O2 1.9679(14) .
Cu2 O3 1.9991(14) 3_665
O1 C7 1.382(2) .
O2 C8 1.253(3) .
O3 C8 1.252(3) .
O3 Cu2 1.9991(14) 3_665
N1 C1 1.335(3) .
N1 N2 1.361(2) .
N2 C3 1.342(3) .
N3 C4 1.337(3) .
N3 N4 1.347(2) .
N4 C6 1.341(3) .
N4 C7 1.482(3) .
C1 C2 1.386(3) .
C2 C3 1.385(3) .
C4 C5 1.390(3) .
C5 C6 1.375(3) .
C8 C8 1.543(4) 3_665
